data_2012796
loop_
_publ_author_name
'Mironov, Andrei'
'Kazakov, Sergei'
'Jun, Jan'
'Karpinski, Janusz'

_publ_section_title
;
 MgNB~9~, a new magnesium nitridoboride
;
_journal_issue 7
_journal_name_full 'Acta Crystallographica Section C'
_journal_page_first i95
_journal_page_last i97
_journal_paper_doi 10.1107/S0108270102009253
_journal_volume 58
_journal_year 2002
_chemical_formula_iupac 'Mg N B9'
_chemical_formula_structural 'Mg N B9'
_chemical_formula_sum 'B9 Mg N'
_chemical_formula_weight 135.60
_chemical_name_systematic
;
Magnesium nitridoboride
;
_space_group_IT_number 166
_symmetry_cell_setting trigonal
_symmetry_space_group_name_Hall '-R 3 2"'
_symmetry_space_group_name_H-M 'R -3 m :H'
_cell_angle_alpha 90
_cell_angle_beta 90
_cell_angle_gamma 120
_cell_formula_units_Z 6
_cell_length_a 5.4960(2)
_cell_length_b 5.4960(2)
_cell_length_c 20.0873(16)
_cell_measurement_reflns_used 24
_cell_measurement_temperature 293
_cell_measurement_theta_max 25.7
_cell_measurement_theta_min 12.5
_cell_volume 525.47(5)
_computing_cell_refinement 'CAD-4 Manual'
_computing_data_collection 'CAD-4 Manual (Enraf-Nonius, 1988)'
_computing_data_reduction 'JANA2000 (Pet\<ri\<cek & Du\<sek, 2000)'
_computing_molecular_graphics 'ATOMS (Dowty, 1998)'
_computing_publication_material JANA2000
_computing_structure_refinement JANA2000
_computing_structure_solution 'CSD (Akselrud et al., 1989)'
_diffrn_measured_fraction_theta_full 0.978
_diffrn_measured_fraction_theta_max 0.978
_diffrn_measurement_device 'four-circle diffractometer'
_diffrn_measurement_device_type 'Enraf-Nonius CAD-4'
_diffrn_measurement_method \q/1.33\q
_diffrn_radiation_type 'Mo K\a'
_diffrn_radiation_wavelength 0.71069
_diffrn_reflns_av_R_equivalents 0.031
_diffrn_reflns_av_sigmaI/netI 0.014
_diffrn_reflns_limit_h_max 11
_diffrn_reflns_limit_h_min 0
_diffrn_reflns_limit_k_max 10
_diffrn_reflns_limit_k_min -11
_diffrn_reflns_limit_l_max 43
_diffrn_reflns_limit_l_min -43
_diffrn_reflns_number 3520
_diffrn_reflns_theta_full 49.91
_diffrn_reflns_theta_max 50.00
_diffrn_reflns_theta_min 3.04
_diffrn_standards_decay_% 0
_diffrn_standards_interval_time 120
_diffrn_standards_number 1
_exptl_absorpt_coefficient_mu 0.279
_exptl_absorpt_correction_T_max 0.973
_exptl_absorpt_correction_T_min 0.950
_exptl_absorpt_correction_type gaussian
_exptl_absorpt_process_details 'JANA2000 (Petri\<cek & Du\<sek, 2000)'
_exptl_crystal_colour black
_exptl_crystal_density_diffrn 2.570
_exptl_crystal_density_meas ?
_exptl_crystal_density_method 'not measured'
_exptl_crystal_description prism
_exptl_crystal_F_000 384
_exptl_crystal_size_max 0.22
_exptl_crystal_size_mid 0.19
_exptl_crystal_size_min 0.10
_refine_diff_density_max 0.33
_refine_diff_density_min -0.23
_refine_ls_extinction_method none
_refine_ls_goodness_of_fit_ref 1.05
_refine_ls_number_parameters 28
_refine_ls_number_reflns 630
_refine_ls_R_factor_all 0.017
_refine_ls_R_factor_gt 0.017
_refine_ls_shift/su_max 0.001
_refine_ls_shift/su_mean 0.000
_refine_ls_structure_factor_coef F
_refine_ls_weighting_details 'w = 1/(\s^2^(F)+0.0009F^2^)'
_refine_ls_weighting_scheme sigma
_refine_ls_wR_factor_gt 0.035
_refine_ls_wR_factor_ref 0.035
_reflns_number_gt 630
_reflns_number_total 712
_reflns_threshold_expression I>3\s(I)
_cod_data_source_file br1376.cif
_cod_data_source_block I
_cod_depositor_comments
;
The following automatic conversions were performed:

'_exptl_crystal_density_meas' value 'not measured' was changed to '?'
- the value is perceived as not measured.

Automatic conversion script
Id: cif_fix_values 3008 2015-01-20 13:52:24Z robertas 
;
_cod_original_sg_symbol_H-M 'R -3 m'
_cod_database_code 2012796

loop_
_symmetry_equiv_pos_site_id
_symmetry_equiv_pos_as_xyz
1 x,y,z
2 -y,x-y,z
3 -y,-x,z
4 -x+y,-x,z
5 x,x-y,z
6 -x+y,y,z
7 -x,-y,-z
8 y,-x+y,-z
9 y,x,-z
10 x-y,x,-z
11 -x,-x+y,-z
12 x-y,-y,-z
13 2/3+x,1/3+y,1/3+z
14 2/3-y,1/3+x-y,1/3+z
15 2/3-y,1/3-x,1/3+z
16 2/3-x+y,1/3-x,1/3+z
17 2/3+x,1/3+x-y,1/3+z
18 2/3-x+y,1/3+y,1/3+z
19 2/3-x,1/3-y,1/3-z
20 2/3+y,1/3-x+y,1/3-z
21 2/3+y,1/3+x,1/3-z
22 2/3+x-y,1/3+x,1/3-z
23 2/3-x,1/3-x+y,1/3-z
24 2/3+x-y,1/3-y,1/3-z
25 1/3+x,2/3+y,2/3+z
26 1/3-y,2/3+x-y,2/3+z
27 1/3-y,2/3-x,2/3+z
28 1/3-x+y,2/3-x,2/3+z
29 1/3+x,2/3+x-y,2/3+z
30 1/3-x+y,2/3+y,2/3+z
31 1/3-x,2/3-y,2/3-z
32 1/3+y,2/3-x+y,2/3-z
33 1/3+y,2/3+x,2/3-z
34 1/3+x-y,2/3+x,2/3-z
35 1/3-x,2/3-x+y,2/3-z
36 1/3+x-y,2/3-y,2/3-z

loop_
_atom_site_label
_atom_site_fract_x
_atom_site_fract_y
_atom_site_fract_z
_atom_site_U_iso_or_equiv
_atom_site_adp_type
_atom_site_occupancy
_atom_site_type_symbol
Mg 0.0 0.0 0.30314(3) 0.01076(7) Uani 1 Mg
N 0.0 0.0 0.19950(2) 0.00335(8) Uani 1 N
B1 0.15610(4) 0.31220(8) 0.182668(17) 0.00354(8) Uani 1 B
B2 0.22538(4) 0.45076(8) 0.099087(18) 0.00364(8) Uani 1 B
B3 0.10607(4) 0.21214(8) 0.036285(19) 0.00419(8) Uani 1 B

loop_
_atom_site_aniso_label
_atom_site_aniso_U_11
_atom_site_aniso_U_22
_atom_site_aniso_U_33
_atom_site_aniso_U_12
_atom_site_aniso_U_13
_atom_site_aniso_U_23
_atom_site_aniso_type_symbol
Mg 0.01319(10) 0.01319(10) 0.00591(11) 0.00659(5) 0.0 0.0 Mg
N 0.00260(9) 0.00260(9) 0.00486(15) 0.00130(5) 0.0 0.0 N
B1 0.00347(9) 0.00323(12) 0.00384(12) 0.00161(6) 0.00006(4) 0.00012(8) B
B2 0.00374(9) 0.00357(12) 0.00354(12) 0.00178(6) -0.00015(4) -0.00030(8) B
B3 0.00450(10) 0.00375(12) 0.00406(12) 0.00187(6) -0.00028(4) -0.00056(8) B

loop_
_atom_type_symbol
_atom_type_scat_dispersion_real
_atom_type_scat_dispersion_imag
_atom_type_scat_source
Mg 0.049 0.036 'International Tables Vol C Tables  4.2.6.8 and 6.1.1.1'
N 0.006 0.003 'International Tables Vol C Tables  4.2.6.8 and 6.1.1.1'
B 0.001 0.001 'International Tables Vol C Tables  4.2.6.8 and 6.1.1.1'

loop_
_geom_angle_atom_site_label_1
_geom_angle_atom_site_label_2
_geom_angle_atom_site_label_3
_geom_angle_site_symmetry_1
_geom_angle_site_symmetry_3
_geom_angle
_geom_angle_publ_flag
N Mg B2 . 13_445 158.409(9) no
N Mg B2 . 14_555 158.409(9) no
N Mg B2 . 16_455 158.409(10) no
N Mg B3 . 13_445 121.684(14) no
N Mg B3 . 19_455 87.504(14) no
N Mg B3 . 19_555 87.504(14) no
N Mg B3 . 14_555 121.684(14) no
N Mg B3 . 20_445 87.504(14) no
N Mg B3 . 20_455 87.504(14) no
N Mg B3 . 16_455 121.684(14) no
N Mg B3 . 22_445 87.504(14) no
N Mg B3 . 22_555 87.504(14) no
B1 Mg B1 . 2_555 53.893(13) no
B1 Mg B1 . 4_555 53.893(15) no
B1 Mg B2 . 13_445 170.039(15) no
B1 Mg B2 . 14_555 134.116(9) no
B1 Mg B2 . 16_455 134.116(11) no
B1 Mg B3 . 13_445 153.24(2) no
B1 Mg B3 . 19_455 81.691(14) no
B1 Mg B3 . 19_555 81.691(13) no
B1 Mg B3 . 14_555 103.000(11) no
B1 Mg B3 . 20_445 117.36(2) no
B1 Mg B3 . 20_455 64.755(13) no
B1 Mg B3 . 16_455 103.000(13) no
B1 Mg B3 . 22_445 117.36(2) no
B1 Mg B3 . 22_555 64.755(11) no
B1 Mg B1 2_555 . 53.893(13) no
B1 Mg B1 2_555 4_555 53.893(17) no
B1 Mg B2 2_555 13_445 134.116(8) no
B1 Mg B2 2_555 14_555 170.039(15) no
B1 Mg B2 2_555 16_455 134.116(14) no
B1 Mg B3 2_555 13_445 103.000(12) no
B1 Mg B3 2_555 19_455 64.755(15) no
B1 Mg B3 2_555 19_555 117.36(2) no
B1 Mg B3 2_555 14_555 153.24(2) no
B1 Mg B3 2_555 20_445 81.691(16) no
B1 Mg B3 2_555 20_455 81.691(16) no
B1 Mg B3 2_555 16_455 103.000(16) no
B1 Mg B3 2_555 22_445 64.755(13) no
B1 Mg B3 2_555 22_555 117.36(2) no
B1 Mg B1 4_555 . 53.893(15) no
B1 Mg B1 4_555 2_555 53.893(17) no
B1 Mg B2 4_555 13_445 134.116(12) no
B1 Mg B2 4_555 14_555 134.116(15) no
B1 Mg B2 4_555 16_455 170.039(16) no
B1 Mg B3 4_555 13_445 103.000(12) no
B1 Mg B3 4_555 19_455 117.36(2) no
B1 Mg B3 4_555 19_555 64.755(14) no
B1 Mg B3 4_555 14_555 103.000(15) no
B1 Mg B3 4_555 20_445 64.755(11) no
B1 Mg B3 4_555 20_455 117.36(2) no
B1 Mg B3 4_555 16_455 153.24(2) no
B1 Mg B3 4_555 22_445 81.691(13) no
B1 Mg B3 4_555 22_555 81.691(13) no
B2 Mg B3 13_445 19_455 96.663(16) no
B2 Mg B3 13_445 19_555 96.663(15) no
B2 Mg B3 13_445 14_555 70.621(16) no
B2 Mg B3 13_445 20_445 72.011(14) no
B2 Mg B3 13_445 20_455 108.320(18) no
B2 Mg B3 13_445 16_455 70.621(18) no
B2 Mg B3 13_445 22_445 72.011(12) no
B2 Mg B3 13_445 22_555 108.320(17) no
B2 Mg B3 14_555 13_445 70.621(17) no
B2 Mg B3 14_555 19_455 108.32(2) no
B2 Mg B3 14_555 19_555 72.011(14) no
B2 Mg B3 14_555 20_445 96.663(17) no
B2 Mg B3 14_555 20_455 96.663(18) no
B2 Mg B3 14_555 16_455 70.62(2) no
B2 Mg B3 14_555 22_445 108.320(18) no
B2 Mg B3 14_555 22_555 72.011(13) no
B2 Mg B3 16_455 13_445 70.621(16) no
B2 Mg B3 16_455 19_455 72.011(15) no
B2 Mg B3 16_455 19_555 108.320(19) no
B2 Mg B3 16_455 14_555 70.621(19) no
B2 Mg B3 16_455 20_445 108.320(17) no
B2 Mg B3 16_455 20_455 72.011(13) no
B2 Mg B3 16_455 22_445 96.663(15) no
B2 Mg B3 16_455 22_555 96.663(15) no
B3 Mg B3 13_445 19_455 101.392(12) no
B3 Mg B3 13_445 19_555 101.393(13) no
B3 Mg B3 13_445 14_555 94.945(18) no
B3 Mg B3 13_445 20_455 131.003(17) no
B3 Mg B3 13_445 16_455 94.945(18) no
B3 Mg B3 13_445 22_555 131.003(16) no
B3 Mg B3 19_455 13_445 101.392(12) no
B3 Mg B3 19_455 19_555 155.777(12) no
B3 Mg B3 19_455 14_555 131.003(19) no
B3 Mg B3 19_455 20_445 119.812(11) no
B3 Mg B3 19_455 22_445 83.612(12) no
B3 Mg B3 19_455 22_555 119.812(11) no
B3 Mg B3 19_555 13_445 101.393(13) no
B3 Mg B3 19_555 19_455 155.777(12) no
B3 Mg B3 19_555 20_445 83.612(12) no
B3 Mg B3 19_555 20_455 119.812(11) no
B3 Mg B3 19_555 16_455 131.003(17) no
B3 Mg B3 19_555 22_445 119.812(13) no
B3 Mg B3 14_555 13_445 94.945(18) no
B3 Mg B3 14_555 19_455 131.003(19) no
B3 Mg B3 14_555 20_445 101.392(16) no
B3 Mg B3 14_555 20_455 101.393(16) no
B3 Mg B3 14_555 16_455 94.94(2) no
B3 Mg B3 14_555 22_445 131.003(19) no
B3 Mg B3 20_445 19_455 119.812(11) no
B3 Mg B3 20_445 19_555 83.612(12) no
B3 Mg B3 20_445 14_555 101.392(16) no
B3 Mg B3 20_445 20_455 155.777(12) no
B3 Mg B3 20_445 16_455 131.003(16) no
B3 Mg B3 20_445 22_555 119.812(12) no
B3 Mg B3 20_455 13_445 131.003(17) no
B3 Mg B3 20_455 19_555 119.812(11) no
B3 Mg B3 20_455 14_555 101.393(16) no
B3 Mg B3 20_455 20_445 155.777(12) no
B3 Mg B3 20_455 22_445 119.812(12) no
B3 Mg B3 20_455 22_555 83.612(11) no
B3 Mg B3 16_455 13_445 94.945(18) no
B3 Mg B3 16_455 19_555 131.003(17) no
B3 Mg B3 16_455 14_555 94.94(2) no
B3 Mg B3 16_455 20_445 131.003(16) no
B3 Mg B3 16_455 22_445 101.393(13) no
B3 Mg B3 16_455 22_555 101.392(12) no
B3 Mg B3 22_445 19_455 83.612(12) no
B3 Mg B3 22_445 19_555 119.812(13) no
B3 Mg B3 22_445 14_555 131.003(19) no
B3 Mg B3 22_445 20_455 119.812(12) no
B3 Mg B3 22_445 16_455 101.393(13) no
B3 Mg B3 22_445 22_555 155.777(14) no
B3 Mg B3 22_555 13_445 131.003(16) no
B3 Mg B3 22_555 19_455 119.812(11) no
B3 Mg B3 22_555 20_445 119.812(12) no
B3 Mg B3 22_555 20_455 83.612(11) no
B3 Mg B3 22_555 16_455 101.392(12) no
B3 Mg B3 22_555 22_445 155.777(14) no
B1 N B1 . 2_555 115.22(3) no
B1 N B1 . 4_555 115.22(2) no
B1 N B1 2_555 . 115.22(3) no
B1 N B1 2_555 4_555 115.22(3) no
B1 N B1 4_555 . 115.22(2) no
B1 N B1 4_555 2_555 115.22(3) no
N B1 B1 . 20_455 122.316(17) no
N B1 B1 . 22_555 122.32(3) no
N B1 B2 . . 124.27(3) no
N B1 B2 . 20_455 120.51(3) no
N B1 B2 . 22_555 120.51(3) no
B1 B1 B1 20_455 22_555 108.05(3) no
B1 B1 B2 20_455 . 59.85(2) no
B1 B1 B2 20_455 20_455 60.03(2) no
B1 B1 B2 20_455 22_555 107.48(3) no
B1 B1 B1 22_555 20_455 108.05(3) no
B1 B1 B2 22_555 . 59.852(17) no
B1 B1 B2 22_555 20_455 107.48(2) no
B1 B1 B2 22_555 22_555 60.028(18) no
B2 B1 B2 . 20_455 107.30(3) no
B2 B1 B2 . 22_555 107.297(19) no
B2 B1 B2 20_455 . 107.30(3) no
B2 B1 B2 20_455 22_555 59.24(2) no
B2 B1 B2 22_555 . 107.297(19) no
B2 B1 B2 22_555 20_455 59.24(2) no
B1 B2 B1 . 20_455 60.12(2) no
B1 B2 B1 . 22_555 60.120(18) no
B1 B2 B2 . 2_665 108.46(2) no
B1 B2 B2 . 4_565 108.46(3) no
B1 B2 B3 . . 116.56(3) no
B1 B2 B1 20_455 . 60.12(2) no
B1 B2 B1 20_455 22_555 108.48(3) no
B1 B2 B2 20_455 2_665 108.49(3) no
B1 B2 B2 20_455 4_565 60.38(2) no
B1 B2 B3 20_455 . 119.738(17) no
B1 B2 B1 22_555 . 60.120(18) no
B1 B2 B1 22_555 20_455 108.48(3) no
B1 B2 B2 22_555 2_665 60.379(18) no
B1 B2 B2 22_555 4_565 108.49(2) no
B1 B2 B3 22_555 . 119.74(3) no
B2 B2 B2 2_665 4_565 60.00(3) no
B2 B2 B3 2_665 . 125.41(2) no
B2 B2 B2 4_565 2_665 60.00(3) no
B2 B2 B3 4_565 . 125.41(3) no
B2 B3 B3 . 2_555 125.41(3) no
B2 B3 B3 . 8_555 143.267(17) no
B2 B3 B3 . 4_555 125.41(3) no
B2 B3 B3 . 10_555 143.27(3) no
B3 B3 B3 2_555 8_555 90 no
B3 B3 B3 2_555 4_555 60.00(3) no
B3 B3 B3 2_555 10_555 60.454(18) no
B3 B3 B3 8_555 2_555 90 no
B3 B3 B3 8_555 4_555 60.45(2) no
B3 B3 B3 8_555 10_555 59.09(2) no
B3 B3 B3 4_555 2_555 60.00(3) no
B3 B3 B3 4_555 8_555 60.45(2) no
B3 B3 B3 4_555 10_555 90 no
B3 B3 B3 10_555 2_555 60.454(18) no
B3 B3 B3 10_555 8_555 59.09(2) no
B3 B3 B3 10_555 4_555 90 no

loop_
_geom_bond_atom_site_label_1
_geom_bond_atom_site_label_2
_geom_bond_site_symmetry_1
_geom_bond_site_symmetry_2
_geom_bond_distance
_geom_bond_publ_flag
Mg N . . 2.0818(7) yes
Mg B1 . . 2.8398(6) yes
Mg B1 . 2_555 2.8398(6) no
Mg B1 . 4_555 2.8398(6) no
Mg B2 . 13_445 2.7928(6) yes
Mg B2 . 14_555 2.7928(6) no
Mg B2 . 16_455 2.7928(6) no
Mg B3 . 13_445 2.5423(5) yes
Mg B3 . 19_455 2.8106(4) yes
Mg B3 . 19_555 2.8106(3) no
Mg B3 . 14_555 2.5423(5) no
Mg B3 . 20_445 2.8106(5) no
Mg B3 . 20_455 2.8106(5) no
Mg B3 . 16_455 2.5423(5) no
Mg B3 . 22_445 2.8106(2) no
Mg B3 . 22_555 2.8106(3) no
N B1 . . 1.5240(4) yes
N B1 . 2_555 1.5240(4) no
N B1 . 4_555 1.5240(5) no
B1 B1 . 20_455 1.8055(7) yes
B1 B1 . 22_555 1.8055(5) no
B1 B2 . . 1.8038(5) yes
B1 B2 . 20_455 1.8006(7) yes
B1 B2 . 22_555 1.8006(4) no
B2 B2 . 2_665 1.7800(4) yes
B2 B2 . 4_565 1.7800(6) no
B2 B3 . . 1.6974(5) yes
B3 B3 . 2_555 1.7489(4) yes
B3 B3 . 8_555 1.7733(6) yes
B3 B3 . 4_555 1.7489(5) no
B3 B3 . 10_555 1.7733(5) no
